data_6000433
loop_
_publ_author_name
'Zhang, H.'
'Wu, E.'
'Campbell, S. J.'
'Kennedy, S. J.'
'Li, H. S.'
'Studer, A. J.'
'Bulcock, S. R.'
'Rae, A. D.'

_publ_section_title
;
 Structural study of the rare-earth transition-metal intermetallic
 compound Nd3N29Si4B10
;
_journal_name_full 'Journal of Alloys and Compounds'
_journal_page_first 239
_journal_page_last 245
_journal_paper_doi 10.1016/S0925-8388(98)00596-9
_journal_volume 278
_journal_year 1998
_chemical_formula_sum 'B10 Nd3 Ni29 Si4'
_space_group_name_H-M_alt 'P 4/n m m'
_cell_angle_alpha 90.000
_cell_angle_beta 90.000
_cell_angle_gamma 90.000
_cell_length_a 11.2327
_cell_length_b 11.2327
_cell_length_c 7.8754
_cell_volume 993.67
_cod_database_code 6000433

loop_
_atom_site_label
_atom_site_fract_x
_atom_site_fract_y
_atom_site_fract_z
? ? ? ?
